data_7207651
loop_
_publ_author_name
'Li, Jianghua'
'Meng, Suci'
'Zhang, Jinfang'
'Song, Yinglin'
'Huang, Zhipeng'
'Zhao, Huajian'
'Wei, Hongyang'
'Huang, Wenjiang'
'Cifuentes, Marie P.'
'Humphrey, Mark G.'
'Zhang, Chi'

_publ_section_title
;
 Solvent-induced syntheses of 2D/3D [AgSCN]n-based supramolecular isomers
 with unusual topologies: structural, theoretical and nonlinear optical
 studies
;
_journal_issue 8
_journal_name_full CrystEngComm
_journal_page_first 2787
_journal_paper_doi 10.1039/c2ce06610f
_journal_volume 14
_journal_year 2012
_chemical_formula_sum 'C4 H6 Ag N3 S'
_chemical_formula_weight 236.06
_chemical_name_systematic
;
?
;
_space_group_IT_number 11
_symmetry_cell_setting monoclinic
_symmetry_space_group_name_Hall '-P 2yb'
_symmetry_space_group_name_H-M 'P 1 21/m 1'
_atom_sites_solution_hydrogens geom
_atom_sites_solution_primary direct
_atom_sites_solution_secondary difmap
_audit_creation_method SHELXL-97
_cell_angle_alpha 90.00
_cell_angle_beta 97.69(3)
_cell_angle_gamma 90.00
_cell_formula_units_Z 4
_cell_length_a 6.3439(13)
_cell_length_b 14.097(3)
_cell_length_c 7.3832(15)
_cell_measurement_reflns_used 2778
_cell_measurement_temperature 293(2)
_cell_measurement_theta_max 31.1250
_cell_measurement_theta_min 2.7840
_cell_volume 654.3(2)
_computing_cell_refinement 'CrystalClear (Rigaku Inc., 2008)'
_computing_data_collection 'CrystalClear (Rigaku Inc., 2008)'
_computing_data_reduction 'CrystalClear (Rigaku Inc., 2008)'
_computing_molecular_graphics 'Bruker SHELXTL'
_computing_publication_material 'Bruker SHELXTL'
_computing_structure_refinement 'SHELXL-97 (Sheldrick, 1997)'
_computing_structure_solution 'SHELXS-97 (Sheldrick, 1990)'
_diffrn_ambient_temperature 293(2)
_diffrn_measured_fraction_theta_full 0.979
_diffrn_measured_fraction_theta_max 0.979
_diffrn_measurement_device_type 'CCD area detector'
_diffrn_measurement_method 'phi and omega scans'
_diffrn_radiation_monochromator 'Graphite Monochromator'
_diffrn_radiation_source 'Rotating Anode'
_diffrn_radiation_type MoK\a
_diffrn_radiation_wavelength 0.71073
_diffrn_reflns_av_R_equivalents 0.0239
_diffrn_reflns_av_sigmaI/netI 0.0170
_diffrn_reflns_limit_h_max 8
_diffrn_reflns_limit_h_min -8
_diffrn_reflns_limit_k_max 17
_diffrn_reflns_limit_k_min -18
_diffrn_reflns_limit_l_max 9
_diffrn_reflns_limit_l_min -8
_diffrn_reflns_number 5124
_diffrn_reflns_theta_full 27.47
_diffrn_reflns_theta_max 27.47
_diffrn_reflns_theta_min 2.89
_exptl_absorpt_coefficient_mu 3.301
_exptl_absorpt_correction_T_max 0.6819
_exptl_absorpt_correction_T_min 0.4799
_exptl_absorpt_correction_type numerical
_exptl_absorpt_process_details sadabs
_exptl_crystal_colour colourless
_exptl_crystal_density_diffrn 2.396
_exptl_crystal_density_method 'not measured'
_exptl_crystal_description block
_exptl_crystal_F_000 456
_exptl_crystal_size_max 0.48
_exptl_crystal_size_mid 0.36
_exptl_crystal_size_min 0.34
_refine_diff_density_max 0.912
_refine_diff_density_min -0.631
_refine_diff_density_rms 0.086
_refine_ls_extinction_coef 0.0269(12)
_refine_ls_extinction_expression Fc^*^=kFc[1+0.001xFc^2^\l^3^/sin(2\q)]^-1/4^
_refine_ls_extinction_method SHELXL
_refine_ls_goodness_of_fit_ref 1.116
_refine_ls_hydrogen_treatment constr
_refine_ls_matrix_type full
_refine_ls_number_parameters 101
_refine_ls_number_reflns 1529
_refine_ls_number_restraints 6
_refine_ls_restrained_S_all 1.119
_refine_ls_R_factor_all 0.0222
_refine_ls_R_factor_gt 0.0212
_refine_ls_shift/su_max 0.000
_refine_ls_shift/su_mean 0.000
_refine_ls_structure_factor_coef Fsqd
_refine_ls_weighting_details 'calc w=1/[\s^2^(Fo^2^)+(0.0269P)^2^+0.4720P] where P=(Fo^2^+2Fc^2^)/3'
_refine_ls_weighting_scheme calc
_refine_ls_wR_factor_gt 0.0544
_refine_ls_wR_factor_ref 0.0550
_reflns_number_gt 1481
_reflns_number_total 1529
_reflns_threshold_expression >2sigma(I)
_cod_data_source_file c2ce06610f.txt
_cod_data_source_block 3
_cod_depositor_comments
;
The following automatic conversions were performed:

'_exptl_absorpt_correction_type' value 'Numerical' changed to
'numerical' according to
/home/saulius/struct/CIF-dictionaries/cif_core.dic dictionary named
'cif_core.dic' version 2.4.1 from 2010-06-29.

Automatic conversion script
Id: cif_fix_values 1715 2011-07-08 13:25:40Z adriana 
;
_cod_original_sg_symbol_H-M P21/m
_cod_database_code 7207651

loop_
_symmetry_equiv_pos_as_xyz
'x, y, z'
'-x, y+1/2, -z'
'-x, -y, -z'
'x, -y-1/2, z'

loop_
_atom_site_label
_atom_site_type_symbol
_atom_site_fract_x
_atom_site_fract_y
_atom_site_fract_z
_atom_site_U_iso_or_equiv
_atom_site_adp_type
_atom_site_occupancy
_atom_site_symmetry_multiplicity
_atom_site_calc_flag
_atom_site_refinement_flags
Ag1 Ag -0.61312(4) 0.2500 -0.60181(3) 0.03016(11) Uani 1 2 d S
Ag2 Ag -1.0000 0.0000 -1.0000 0.04317(11) Uani 1 2 d S
S3A S -0.6751(16) 0.0931(7) -0.7586(14) 0.0481(15) Uani 0.50 1 d PU
S3B S -0.6714(14) 0.0862(6) -0.7345(13) 0.0351(10) Uani 0.50 1 d PU
N1 N -0.8906(4) 0.2500 -0.4078(3) 0.0253(5) Uani 1 2 d S
N2 N -0.0509(3) 0.33695(13) -0.1753(2) 0.0277(4) Uani 1 1 d .
N3 N -0.2657(4) 0.05182(18) -0.8323(4) 0.0513(6) Uani 1 1 d .
N5 N -0.2780(4) 0.2500 -0.4127(3) 0.0267(5) Uani 1 2 d S
C1 C -0.4327(4) 0.06745(15) -0.7977(3) 0.0336(5) Uani 1 1 d .
C3 C -0.2551(3) 0.33566(15) -0.2956(3) 0.0291(4) Uani 1 1 d .
H3A H -0.2655 0.3917 -0.3725 0.035 Uiso 1 1 calc R
H3B H -0.3704 0.3376 -0.2217 0.035 Uiso 1 1 calc R
C4 C -0.8796(3) 0.33537(15) -0.2903(3) 0.0285(4) Uani 1 1 d .
H4A H -0.7434 0.3368 -0.2130 0.034 Uiso 1 1 calc R
H4B H -0.8893 0.3916 -0.3667 0.034 Uiso 1 1 calc R
C8 C -0.0361(5) 0.2500 -0.0629(4) 0.0312(6) Uani 1 2 d S
H8A H 0.0981 0.2500 0.0173 0.037 Uiso 1 2 calc SR
H8B H -0.1498 0.2500 0.0129 0.037 Uiso 1 2 calc SR
C10 C -1.0995(5) 0.2500 -0.5237(4) 0.0272(6) Uani 1 2 d S
H10A H -1.1102 0.1944 -0.6017 0.033 Uiso 0.50 1 calc PR
H10B H -1.1102 0.3056 -0.6017 0.033 Uiso 0.50 1 calc PR

loop_
_atom_site_aniso_label
_atom_site_aniso_U_11
_atom_site_aniso_U_22
_atom_site_aniso_U_33
_atom_site_aniso_U_23
_atom_site_aniso_U_13
_atom_site_aniso_U_12
Ag1 0.02708(15) 0.02889(14) 0.03453(15) 0.000 0.00416(10) 0.000
Ag2 0.04254(18) 0.04193(17) 0.04870(19) 0.00984(11) 0.01952(13) 0.00983(11)
S3A 0.033(2) 0.042(3) 0.065(3) -0.025(2) -0.0063(17) 0.0059(17)
S3B 0.032(2) 0.0252(11) 0.0512(18) -0.0095(11) 0.0160(18) -0.0048(13)
N1 0.0242(12) 0.0255(12) 0.0272(12) 0.000 0.0070(10) 0.000
N2 0.0226(8) 0.0324(9) 0.0279(8) -0.0053(7) 0.0028(7) -0.0006(7)
N3 0.0448(14) 0.0494(13) 0.0630(15) -0.0116(11) 0.0194(11) 0.0020(11)
N5 0.0251(12) 0.0242(11) 0.0296(12) 0.000 -0.0013(10) 0.000
C1 0.0403(13) 0.0257(10) 0.0348(11) -0.0044(8) 0.0045(9) 0.0001(9)
C3 0.0228(10) 0.0296(10) 0.0345(11) -0.0052(8) 0.0025(8) 0.0045(8)
C4 0.0242(10) 0.0295(10) 0.0320(10) -0.0045(8) 0.0048(8) -0.0040(8)
C8 0.0295(15) 0.0416(17) 0.0225(13) 0.000 0.0033(11) 0.000
C10 0.0311(15) 0.0269(13) 0.0234(13) 0.000 0.0027(11) 0.000

loop_
_atom_type_symbol
_atom_type_description
_atom_type_scat_dispersion_real
_atom_type_scat_dispersion_imag
_atom_type_scat_source
C C 0.0033 0.0016 'International Tables Vol C Tables 4.2.6.8 and 6.1.1.4'
Ag Ag -0.8971 1.1015 'International Tables Vol C Tables 4.2.6.8 and 6.1.1.4'
N N 0.0061 0.0033 'International Tables Vol C Tables 4.2.6.8 and 6.1.1.4'
S S 0.1246 0.1234 'International Tables Vol C Tables 4.2.6.8 and 6.1.1.4'
H H 0.0000 0.0000 'International Tables Vol C Tables 4.2.6.8 and 6.1.1.4'

loop_
_geom_angle_atom_site_label_1
_geom_angle_atom_site_label_2
_geom_angle_atom_site_label_3
_geom_angle
_geom_angle_site_symmetry_1
_geom_angle_site_symmetry_3
N5 Ag1 N1 108.47(9) . .
N5 Ag1 S3A 110.1(3) . .
N1 Ag1 S3A 101.1(2) . .
N5 Ag1 S3A 110.1(3) . 4_565
N1 Ag1 S3A 101.10(19) . 4_565
S3A Ag1 S3A 124.2(5) . 4_565
N5 Ag1 S3B 107.5(2) . .
N1 Ag1 S3B 98.65(17) . .
S3A Ag1 S3B 4.6(4) . .
S3A Ag1 S3B 128.69(8) 4_565 .
N5 Ag1 S3B 107.5(2) . 4_565
N1 Ag1 S3B 98.65(17) . 4_565
S3A Ag1 S3B 128.69(8) . 4_565
S3A Ag1 S3B 4.6(4) 4_565 4_565
S3B Ag1 S3B 133.2(4) . 4_565
N3 Ag2 N3 180.000(1) 1_455 3_453
N3 Ag2 N2 86.44(8) 1_455 4_464
N3 Ag2 N2 93.56(8) 3_453 4_464
N3 Ag2 N2 93.56(8) 1_455 2_444
N3 Ag2 N2 86.44(8) 3_453 2_444
N2 Ag2 N2 180.0 4_464 2_444
N3 Ag2 S3A 87.9(2) 1_455 3_353
N3 Ag2 S3A 92.1(2) 3_453 3_353
N2 Ag2 S3A 93.6(2) 4_464 3_353
N2 Ag2 S3A 86.4(2) 2_444 3_353
N3 Ag2 S3A 92.1(2) 1_455 .
N3 Ag2 S3A 87.9(2) 3_453 .
N2 Ag2 S3A 86.4(2) 4_464 .
N2 Ag2 S3A 93.6(2) 2_444 .
S3A Ag2 S3A 180.0 3_353 .
N3 Ag2 S3B 89.15(19) 1_455 3_353
N3 Ag2 S3B 90.85(19) 3_453 3_353
N2 Ag2 S3B 90.22(18) 4_464 3_353
N2 Ag2 S3B 89.78(18) 2_444 3_353
S3A Ag2 S3B 3.7(3) 3_353 3_353
S3A Ag2 S3B 176.3(3) . 3_353
N3 Ag2 S3B 90.85(19) 1_455 .
N3 Ag2 S3B 89.15(19) 3_453 .
N2 Ag2 S3B 89.78(18) 4_464 .
N2 Ag2 S3B 90.22(18) 2_444 .
S3A Ag2 S3B 176.3(3) 3_353 .
S3A Ag2 S3B 3.7(3) . .
S3B Ag2 S3B 180.0 3_353 .
C1 S3A Ag1 100.5(4) . .
C1 S3A Ag2 113.8(5) . .
Ag1 S3A Ag2 138.6(4) . .
C1 S3B Ag1 99.4(4) . .
C1 S3B Ag2 109.8(5) . .
Ag1 S3B Ag2 134.1(4) . .
C10 N1 C4 107.91(15) . .
C10 N1 C4 107.91(15) . 4_565
C4 N1 C4 108.8(2) . 4_565
C10 N1 Ag1 108.98(17) . .
C4 N1 Ag1 111.53(13) . .
C4 N1 Ag1 111.53(13) 4_565 .
C4 N2 C3 108.12(16) 1_655 .
C4 N2 C8 108.45(19) 1_655 .
C3 N2 C8 108.32(18) . .
C4 N2 Ag2 104.23(12) 1_655 2_454
C3 N2 Ag2 110.35(12) . 2_454
C8 N2 Ag2 116.99(13) . 2_454
C1 N3 Ag2 158.9(2) . 1_655
C3 N5 C3 109.3(2) . 4_565
C3 N5 C10 107.45(16) . 1_655
C3 N5 C10 107.45(16) 4_565 1_655
C3 N5 Ag1 110.62(13) . .
C3 N5 Ag1 110.62(13) 4_565 .
C10 N5 Ag1 111.32(17) 1_655 .
N3 C1 S3A 176.9(4) . .
N3 C1 S3B 176.2(4) . .
S3A C1 S3B 6.9(6) . .
N2 C3 N5 111.89(18) . .
N2 C3 H3A 109.2 . .
N5 C3 H3A 109.2 . .
N2 C3 H3B 109.2 . .
N5 C3 H3B 109.2 . .
H3A C3 H3B 107.9 . .
N2 C4 N1 111.80(17) 1_455 .
N2 C4 H4A 109.3 1_455 .
N1 C4 H4A 109.3 . .
N2 C4 H4B 109.3 1_455 .
N1 C4 H4B 109.3 . .
H4A C4 H4B 107.9 . .
N2 C8 N2 112.3(2) 4_565 .
N2 C8 H8A 109.1 4_565 .
N2 C8 H8A 109.1 . .
N2 C8 H8B 109.1 4_565 .
N2 C8 H8B 109.1 . .
H8A C8 H8B 107.9 . .
N1 C10 N5 111.8(2) . 1_455
N1 C10 H10A 109.3 . .
N5 C10 H10A 109.3 1_455 .
N1 C10 H10B 109.3 . .
N5 C10 H10B 109.3 1_455 .
H10A C10 H10B 107.9 . .

loop_
_geom_bond_atom_site_label_1
_geom_bond_atom_site_label_2
_geom_bond_distance
_geom_bond_site_symmetry_2
Ag1 N5 2.382(2) .
Ag1 N1 2.413(3) .
Ag1 S3A 2.503(11) .
Ag1 S3A 2.503(11) 4_565
Ag1 S3B 2.516(10) .
Ag1 S3B 2.516(10) 4_565
Ag2 N3 2.338(2) 1_455
Ag2 N3 2.338(2) 3_453
Ag2 N2 2.6364(18) 4_464
Ag2 N2 2.6364(18) 2_444
Ag2 S3A 2.857(10) 3_353
Ag2 S3A 2.857(10) .
Ag2 S3B 2.928(10) 3_353
Ag2 S3B 2.928(10) .
S3A C1 1.642(10) .
S3B C1 1.664(9) .
N1 C10 1.478(4) .
N1 C4 1.480(2) .
N1 C4 1.480(2) 4_565
N2 C4 1.467(3) 1_655
N2 C3 1.469(3) .
N2 C8 1.476(2) .
N2 Ag2 2.6364(18) 2_454
N3 C1 1.144(3) .
N3 Ag2 2.338(2) 1_655
N5 C3 1.481(2) .
N5 C3 1.481(2) 4_565
N5 C10 1.483(4) 1_655
C3 H3A 0.9700 .
C3 H3B 0.9700 .
C4 N2 1.467(3) 1_455
C4 H4A 0.9700 .
C4 H4B 0.9700 .
C8 N2 1.476(2) 4_565
C8 H8A 0.9700 .
C8 H8B 0.9700 .
C10 N5 1.483(4) 1_455
C10 H10A 0.9700 .
C10 H10B 0.9700 .
